data_7055503
loop_
_publ_author_name
'Mitrofanov, Alexander Yu.'
'Rousselin, Yoann'
'Guilard, Roger'
'Brand\`es, St\'ephane'
'Bessmertnykh-Lemeune, Alla G.'
'Uvarova, Marina A.'
'Nefedov, Sergey E.'

_publ_section_title
;
 Copper(ii) complexes with phosphorylated 1,10-phenanthrolines: from
 molecules to infinite supramolecular arrays
;
_journal_issue 7
_journal_name_full 'New J. Chem.'
_journal_page_first 5896
_journal_paper_doi 10.1039/C5NJ03572D
_journal_volume 40
_journal_year 2016
_chemical_formula_moiety 'C20 H26 Cu N4 O12 P2'
_chemical_formula_sum 'C20 H26 Cu N4 O12 P2'
_chemical_formula_weight 639.93
_space_group_crystal_system orthorhombic
_space_group_IT_number 61
_space_group_name_Hall '-P 2ac 2ab'
_space_group_name_H-M_alt 'P b c a'
_symmetry_space_group_name_Hall '-P 2ac 2ab'
_symmetry_space_group_name_H-M 'P b c a'
_atom_sites_solution_hydrogens geom
_atom_sites_solution_primary direct
_audit_creation_date 2015-02-03
_audit_creation_method
;
Olex2 1.2
(compiled 2015.01.26 svn.r3151 for OlexSys, GUI svn.r4998)
;
_audit_update_record
;
2015-02-16 deposited with the CCDC.
2016-04-26 downloaded from the CCDC.
;
_cell_angle_alpha 90
_cell_angle_beta 90
_cell_angle_gamma 90
_cell_formula_units_Z 8
_cell_length_a 16.2508(6)
_cell_length_b 9.2040(4)
_cell_length_c 34.9028(15)
_cell_measurement_reflns_used 9867
_cell_measurement_temperature 100
_cell_measurement_theta_max 68.377
_cell_measurement_theta_min 3.716
_cell_volume 5220.5(4)
_computing_cell_refinement 'SAINT v8.34A (Bruker, 2013)'
_computing_data_collection 'APEX2 (Bruker, 2014)'
_computing_data_reduction 'SAINT v8.34A (Bruker, 2013)'
_computing_molecular_graphics 'Olex2 (Dolomanov et al., 2009)'
_computing_publication_material 'Olex2 (Dolomanov et al., 2009)'
_computing_structure_refinement 'ShelXL (Sheldrick, 2008)'
_computing_structure_solution 'ShelXT (Sheldrick, 2015)'
_diffrn_ambient_temperature 100
_diffrn_detector CMOS
_diffrn_detector_area_resol_mean '1024 x 1024'
_diffrn_detector_type 'Photon 100'
_diffrn_measured_fraction_theta_full 0.990
_diffrn_measured_fraction_theta_max 0.985
_diffrn_measurement_device '\k-geometry diffractometer'
_diffrn_measurement_device_type 'Bruker D8 VENTURE'
_diffrn_measurement_method '\f and \w scans''
_diffrn_radiation_collimation 'focusing mirrors'
_diffrn_radiation_monochromator 'QUAZAR MX multilayer optics'
_diffrn_radiation_probe x-ray
_diffrn_radiation_type CuK\a
_diffrn_radiation_wavelength 1.54178
_diffrn_reflns_av_R_equivalents 0.0371
_diffrn_reflns_av_unetI/netI 0.0286
_diffrn_reflns_Laue_measured_fraction_full 0.990
_diffrn_reflns_Laue_measured_fraction_max 0.985
_diffrn_reflns_limit_h_max 7
_diffrn_reflns_limit_h_min -19
_diffrn_reflns_limit_k_max 11
_diffrn_reflns_limit_k_min -10
_diffrn_reflns_limit_l_max 42
_diffrn_reflns_limit_l_min -40
_diffrn_reflns_number 26677
_diffrn_reflns_point_group_measured_fraction_full 0.990
_diffrn_reflns_point_group_measured_fraction_max 0.985
_diffrn_reflns_theta_full 67.679
_diffrn_reflns_theta_max 68.463
_diffrn_reflns_theta_min 3.716
_diffrn_source 'sealed X-ray tube'
_diffrn_source_target Cu
_diffrn_source_type 'high brilliance microfocus sealed tube, Cu'
_diffrn_standards_number 0
_exptl_absorpt_coefficient_mu 2.971
_exptl_absorpt_correction_T_max 0.7531
_exptl_absorpt_correction_T_min 0.6418
_exptl_absorpt_correction_type multi-scan
_exptl_absorpt_process_details
;
SADABS-2014/5 (Bruker,2014) was used for absorption correction.
wR2(int) was 0.0828 before and 0.0595 after correction.
The Ratio of minimum to maximum transmission is 0.8522.
The \l/2 correction factor is 0.00150.
;
_exptl_crystal_colour 'clear light blue'
_exptl_crystal_colour_lustre clear
_exptl_crystal_colour_modifier light
_exptl_crystal_colour_primary blue
_exptl_crystal_density_diffrn 1.628
_exptl_crystal_description prism
_exptl_crystal_F_000 2632
_exptl_crystal_recrystallization_method 'Re-crystallisation from solvent: heptane'
_exptl_crystal_size_max 0.2
_exptl_crystal_size_mid 0.2
_exptl_crystal_size_min 0.2
_refine_diff_density_max 1.141
_refine_diff_density_min -1.458
_refine_diff_density_rms 0.147
_refine_ls_extinction_method none
_refine_ls_goodness_of_fit_ref 1.181
_refine_ls_hydrogen_treatment constr
_refine_ls_matrix_type full
_refine_ls_number_constraints 22
_refine_ls_number_parameters 331
_refine_ls_number_reflns 4744
_refine_ls_number_restraints 28
_refine_ls_restrained_S_all 1.186
_refine_ls_R_factor_all 0.1029
_refine_ls_R_factor_gt 0.0994
_refine_ls_shift/su_max 0.000
_refine_ls_shift/su_mean 0.000
_refine_ls_structure_factor_coef Fsqd
_refine_ls_weighting_details 'w=1/[\s^2^(Fo^2^)+(0.0740P)^2^+64.6063P] where P=(Fo^2^+2Fc^2^)/3'
_refine_ls_weighting_scheme calc
_refine_ls_wR_factor_gt 0.2459
_refine_ls_wR_factor_ref 0.2480
_reflns_Friedel_coverage 0.000
_reflns_number_gt 4457
_reflns_number_total 4744
_reflns_threshold_expression 'I > 2\s(I)'
_cod_data_source_file c5nj03572d2.cif
_cod_data_source_block cu_15ami230_0ma
_cod_depositor_comments 'Adding full bibliography for 7055499--7055503.cif.'
_cod_database_code 7055503
_shelx_space_group_comment
;
The symmetry employed for this shelxl refinement is uniquely defined
by the following loop, which should always be used as a source of
symmetry information in preference to the above space-group names.
They are only intended as comments.
;
_olex2_refinement_description
;
1. Fixed Uiso
 At 1.2 times of:
  All C(H) groups, All C(H,H) groups, All C(H,H,H,H) groups
 At 1.5 times of:
  All C(H,H,H) groups
2. Restrained distances
 O5-C17A \\sim O5-C19 \\sim O6-C17 \\sim O6-C19A \\sim O1-C1 \\sim O1A-C1 \\sim
O3A-C3A \\sim O3-C3
 with sigma of 0.02
 C2-C1 \\sim C4A-C3A \\sim C4-C3 \\sim C20-C19 \\sim C18A-C17A \\sim C20A-C19A
\\sim C18-C17
 with sigma of 0.02
 P2-O4 \\sim P1A-O2A \\sim P1-O2
 with sigma of 0.02
 P1-O1 \\sim P1A-O1A \\sim P1A-O3A \\sim P1-O3 \\sim P2-O5 \\sim P2-O6
 with sigma of 0.02
 P1A-C5 \\sim P1-C5 \\sim P2-C12
 with sigma of 0.02
3. Uiso/Uaniso restraints and constraints
Uanis(C3) = Uanis(C3A) = Uanis(C4) = Uanis(C4A) = Uanis(O3A) = Uanis(O3) =
Uanis(O2) = Uanis(O2A) = Uanis(P1) = Uanis(O1A) = Uanis(O1) = Uanis(C1) =
Uanis(C2) = Uanis(P1A)
Uanis(C17A) = Uanis(C19) = Uanis(C20) = Uanis(C18A) = Uanis(C19A) = Uanis(C17)
= Uanis(C18) = Uanis(C20A)
4. Others
 Sof(C17A)=Sof(H17C)=Sof(H17D)=Sof(C18A)=Sof(H18D)=Sof(H18E)=Sof(H18F)=
 Sof(C19A)=Sof(H19C)=Sof(H19D)=Sof(C20A)=Sof(H20D)=Sof(H20E)=Sof(H20F)=1-FVAR(1)
 Sof(C17)=Sof(H17A)=Sof(H17B)=Sof(C18)=Sof(H18A)=Sof(H18B)=Sof(H18C)=Sof(C19)=
 Sof(H19A)=Sof(H19B)=Sof(C20)=Sof(H20A)=Sof(H20B)=Sof(H20C)=FVAR(1)
 Sof(H1BC)=Sof(H1BD)=Sof(C3A)=Sof(H3AA)=Sof(H3AB)=Sof(C4A)=Sof(H4AA)=Sof(H4AB)=
 Sof(H4AC)=Sof(O1A)=Sof(O2A)=Sof(O3A)=Sof(P1A)=1-FVAR(2)
 Sof(H1AB)=Sof(H1AA)=Sof(C3)=Sof(H3A)=Sof(H3B)=Sof(C4)=Sof(H4A)=Sof(H4B)=
 Sof(H4C)=Sof(O1)=Sof(O2)=Sof(O3)=Sof(P1)=FVAR(2)
5.a Secondary CH2 refined with riding coordinates:
 C1(H1AB,H1AA), C1(H1BC,H1BD), C3(H3A,H3B), C3A(H3AA,H3AB), C17(H17A,H17B),
 C17A(H17C,H17D), C19(H19A,H19B), C19A(H19C,H19D)
5.b Aromatic/amide H refined with riding coordinates:
 C6(H6), C8(H8), C9(H9), C11(H11), C13(H13), C16(H16)
5.c Idealised Me refined as rotating group:
 C2(H2A,H2B,H2C), C4(H4A,H4B,H4C), C4A(H4AA,H4AB,H4AC), C18(H18A,H18B,H18C),
 C18A(H18D,H18E,H18F), C20(H20A,H20B,H20C), C20A(H20D,H20E,H20F)
;
_shelx_shelxl_version_number 2014/7
_olex2_diffrn_ambient_temperature_device 'Oxford Cryosystems'
_olex2_exptl_crystal_mounting_method 'The crystal was mounted on a MITIGEN holder oil'
_olex2_submission_special_instructions 'No special instructions were received'

loop_
_space_group_symop_operation_xyz
'x, y, z'
'x+1/2, -y+1/2, -z'
'-x, y+1/2, -z+1/2'
'-x+1/2, -y, z+1/2'
'-x, -y, -z'
'-x-1/2, y-1/2, z'
'x, -y-1/2, z-1/2'
'x-1/2, y, -z-1/2'

loop_
_atom_site_label
_atom_site_type_symbol
_atom_site_fract_x
_atom_site_fract_y
_atom_site_fract_z
_atom_site_U_iso_or_equiv
_atom_site_adp_type
_atom_site_occupancy
_atom_site_site_symmetry_order
_atom_site_calc_flag
_atom_site_refinement_flags_posn
_atom_site_refinement_flags_occupancy
_atom_site_disorder_assembly
_atom_site_disorder_group
C1 C 0.8489(6) -0.0785(13) 0.5353(3) 0.0654(10) Uani 1 1 d D . . .
H1AB H 0.8510 -0.1587 0.5541 0.078 Uiso 0.470(7) 1 calc R P A 1
H1AA H 0.8827 0.0020 0.5456 0.078 Uiso 0.470(7) 1 calc R P A 1
H1BC H 0.8927 -0.0669 0.5547 0.078 Uiso 0.530(7) 1 calc R P A 2
H1BD H 0.8259 0.0193 0.5303 0.078 Uiso 0.530(7) 1 calc R P A 2
C2 C 0.8870(7) -0.1286(14) 0.5004(3) 0.0654(10) Uani 1 1 d D . . .
H2A H 0.8470 -0.1842 0.4854 0.098 Uiso 1 1 calc GR . . .
H2B H 0.9341 -0.1907 0.5067 0.098 Uiso 1 1 calc GR . . .
H2C H 0.9059 -0.0449 0.4855 0.098 Uiso 1 1 calc GR . . .
C3 C 0.5874(14) -0.122(3) 0.5028(5) 0.0654(10) Uani 0.470(7) 1 d D P A 1
H3A H 0.5267 -0.1118 0.5031 0.078 Uiso 0.470(7) 1 calc R P A 1
H3B H 0.6007 -0.2274 0.5033 0.078 Uiso 0.470(7) 1 calc R P A 1
C3A C 0.6178(11) -0.117(3) 0.5004(5) 0.0654(10) Uani 0.530(7) 1 d D P A 2
H3AA H 0.5676 -0.0655 0.4919 0.078 Uiso 0.530(7) 1 calc R P A 2
H3AB H 0.6010 -0.2138 0.5101 0.078 Uiso 0.530(7) 1 calc R P A 2
C4 C 0.6209(14) -0.056(3) 0.4680(6) 0.0654(10) Uani 0.470(7) 1 d D P A 1
H4A H 0.6399 -0.1327 0.4506 0.098 Uiso 0.470(7) 1 calc GR P A 1
H4B H 0.6672 0.0069 0.4748 0.098 Uiso 0.470(7) 1 calc GR P A 1
H4C H 0.5780 0.0014 0.4554 0.098 Uiso 0.470(7) 1 calc GR P A 1
C4A C 0.6729(12) -0.136(3) 0.4679(5) 0.0654(10) Uani 0.530(7) 1 d D P A 2
H4AA H 0.6405 -0.1588 0.4449 0.098 Uiso 0.530(7) 1 calc GR P A 2
H4AB H 0.7111 -0.2161 0.4731 0.098 Uiso 0.530(7) 1 calc GR P A 2
H4AC H 0.7040 -0.0464 0.4636 0.098 Uiso 0.530(7) 1 calc GR P A 2
C5 C 0.6956(5) -0.0060(10) 0.6029(2) 0.042(2) Uani 1 1 d D . . .
C6 C 0.7643(4) 0.0037(10) 0.6256(2) 0.0371(18) Uani 1 1 d . . . .
H6 H 0.8149 -0.0378 0.6175 0.045 Uiso 1 1 calc R . . .
C7 C 0.7590(4) 0.0764(9) 0.6612(2) 0.0299(16) Uani 1 1 d . . . .
C8 C 0.8264(4) 0.0948(9) 0.6875(2) 0.0315(16) Uani 1 1 d . . . .
H8 H 0.8798 0.0624 0.6803 0.038 Uiso 1 1 calc R . . .
C9 C 0.8156(4) 0.1567(8) 0.7219(2) 0.0267(15) Uani 1 1 d . . . .
H9 H 0.8609 0.1642 0.7390 0.032 Uiso 1 1 calc R . . .
C10 C 0.7361(4) 0.2123(8) 0.73357(19) 0.0227(14) Uani 1 1 d . . . .
C11 C 0.7205(4) 0.2741(8) 0.7691(2) 0.0242(14) Uani 1 1 d . . . .
H11 H 0.7631 0.2819 0.7876 0.029 Uiso 1 1 calc R . . .
C12 C 0.6421(4) 0.3243(7) 0.77721(19) 0.0217(14) Uani 1 1 d D . . .
C13 C 0.5798(4) 0.3045(7) 0.75000(19) 0.0210(13) Uani 1 1 d . . . .
H13 H 0.5257 0.3356 0.7562 0.025 Uiso 1 1 calc R . . .
C14 C 0.6702(4) 0.1991(7) 0.70785(19) 0.0200(13) Uani 1 1 d . . . .
C15 C 0.6817(4) 0.1329(7) 0.67160(19) 0.0227(14) Uani 1 1 d . . . .
C16 C 0.6220(5) 0.0589(9) 0.6146(2) 0.0332(17) Uani 1 1 d . . . .
H16 H 0.5756 0.0553 0.5980 0.040 Uiso 1 1 calc R . . .
C17 C 0.5287(9) 0.255(2) 0.8664(4) 0.0405(16) Uani 0.542(17) 1 d D P B 1
H17A H 0.5194 0.1556 0.8562 0.049 Uiso 0.542(17) 1 calc R P B 1
H17B H 0.4861 0.3193 0.8553 0.049 Uiso 0.542(17) 1 calc R P B 1
C17A C 0.717(2) 0.559(3) 0.8661(6) 0.0405(16) Uani 0.458(17) 1 d D P B 2
H17C H 0.6653 0.5608 0.8810 0.049 Uiso 0.458(17) 1 calc R P B 2
H17D H 0.7352 0.6613 0.8627 0.049 Uiso 0.458(17) 1 calc R P B 2
C18 C 0.5202(11) 0.253(2) 0.9086(4) 0.0405(16) Uani 0.542(17) 1 d D P B 1
H18A H 0.4702 0.1993 0.9157 0.061 Uiso 0.542(17) 1 calc GR P B 1
H18B H 0.5166 0.3524 0.9182 0.061 Uiso 0.542(17) 1 calc GR P B 1
H18C H 0.5682 0.2045 0.9199 0.061 Uiso 0.542(17) 1 calc GR P B 1
C18A C 0.7799(15) 0.482(3) 0.8885(6) 0.0405(16) Uani 0.458(17) 1 d D P B 2
H18D H 0.8234 0.4471 0.8713 0.061 Uiso 0.458(17) 1 calc GR P B 2
H18E H 0.7545 0.3985 0.9015 0.061 Uiso 0.458(17) 1 calc GR P B 2
H18F H 0.8036 0.5475 0.9076 0.061 Uiso 0.458(17) 1 calc GR P B 2
C19 C 0.7215(17) 0.575(3) 0.8632(5) 0.0405(16) Uani 0.542(17) 1 d D P B 1
H19A H 0.6751 0.5713 0.8816 0.049 Uiso 0.542(17) 1 calc R P B 1
H19B H 0.7338 0.6777 0.8574 0.049 Uiso 0.542(17) 1 calc R P B 1
C19A C 0.5413(11) 0.254(3) 0.8756(5) 0.0405(16) Uani 0.458(17) 1 d D P B 2
H19C H 0.5400 0.1469 0.8761 0.049 Uiso 0.458(17) 1 calc R P B 2
H19D H 0.4893 0.2906 0.8643 0.049 Uiso 0.458(17) 1 calc R P B 2
C20 C 0.7945(13) 0.503(2) 0.8799(5) 0.0405(16) Uani 0.542(17) 1 d D P B 1
H20A H 0.8373 0.4941 0.8602 0.061 Uiso 0.542(17) 1 calc GR P B 1
H20B H 0.7794 0.4066 0.8892 0.061 Uiso 0.542(17) 1 calc GR P B 1
H20C H 0.8155 0.5619 0.9012 0.061 Uiso 0.542(17) 1 calc GR P B 1
C20A C 0.5535(13) 0.313(2) 0.9143(5) 0.0405(16) Uani 0.458(17) 1 d D P B 2
H20D H 0.5597 0.4191 0.9129 0.061 Uiso 0.458(17) 1 calc GR P B 2
H20E H 0.6031 0.2707 0.9256 0.061 Uiso 0.458(17) 1 calc GR P B 2
H20F H 0.5057 0.2894 0.9303 0.061 Uiso 0.458(17) 1 calc GR P B 2
N1 N 0.6152(3) 0.1256(6) 0.64829(16) 0.0241(12) Uani 1 1 d . . . .
N2 N 0.5926(3) 0.2453(6) 0.71651(16) 0.0213(12) Uani 1 1 d . . . .
N3 N 0.4224(3) 0.4362(6) 0.70985(16) 0.0234(12) Uani 1 1 d . . . .
N4 N 0.4863(4) 0.3380(8) 0.60186(17) 0.0314(14) Uani 1 1 d . . . .
O1 O 0.7677(7) -0.0304(18) 0.5329(4) 0.0654(10) Uani 0.470(7) 1 d D P A 1
O1A O 0.7849(7) -0.1652(15) 0.5519(4) 0.0654(10) Uani 0.530(7) 1 d D P A 2
O2 O 0.7073(10) -0.2579(16) 0.5655(4) 0.0654(10) Uani 0.470(7) 1 d D P A 1
O2A O 0.6486(9) -0.2640(15) 0.5717(4) 0.0654(10) Uani 0.530(7) 1 d D P A 2
O3 O 0.6226(9) -0.051(2) 0.5358(4) 0.0654(10) Uani 0.470(7) 1 d D P A 1
O3A O 0.6561(9) -0.0358(17) 0.5312(4) 0.0654(10) Uani 0.530(7) 1 d D P A 2
O4 O 0.5420(3) 0.5057(6) 0.81624(14) 0.0276(11) Uani 1 1 d D . . .
O5 O 0.7001(3) 0.4978(6) 0.82843(15) 0.0344(12) Uani 1 1 d D . . .
O6 O 0.6110(3) 0.3061(6) 0.85439(14) 0.0367(13) Uani 1 1 d D . . .
O7 O 0.4781(3) 0.5150(6) 0.69782(16) 0.0332(12) Uani 1 1 d . . . .
O8 O 0.4195(3) 0.3021(5) 0.69864(14) 0.0256(10) Uani 1 1 d . . . .
O9 O 0.3706(3) 0.4775(6) 0.73290(16) 0.0348(13) Uani 1 1 d . . . .
O10 O 0.5400(3) 0.4142(6) 0.61708(16) 0.0373(13) Uani 1 1 d . . . .
O11 O 0.4582(3) 0.2280(6) 0.62125(14) 0.0275(11) Uani 1 1 d . . . .
O12 O 0.4575(4) 0.3618(8) 0.57047(16) 0.0530(17) Uani 1 1 d . . . .
P1 P 0.7000(8) -0.1033(11) 0.5582(3) 0.0654(10) Uani 0.470(7) 1 d D P A 1
P1A P 0.6953(7) -0.1284(10) 0.5629(2) 0.0654(10) Uani 0.530(7) 1 d D P A 2
P2 P 0.61721(10) 0.4174(2) 0.82085(5) 0.0233(4) Uani 1 1 d D . . .
Cu1 Cu 0.51464(5) 0.21813(12) 0.67181(3) 0.0217(3) Uani 1 1 d . . . .

loop_
_atom_site_aniso_label
_atom_site_aniso_U_11
_atom_site_aniso_U_22
_atom_site_aniso_U_33
_atom_site_aniso_U_23
_atom_site_aniso_U_13
_atom_site_aniso_U_12
C1 0.0542(16) 0.080(2) 0.0623(17) -0.0247(16) 0.0007(14) 0.0111(17)
C2 0.0542(16) 0.080(2) 0.0623(17) -0.0247(16) 0.0007(14) 0.0111(17)
C3 0.0542(16) 0.080(2) 0.0623(17) -0.0247(16) 0.0007(14) 0.0111(17)
C3A 0.0542(16) 0.080(2) 0.0623(17) -0.0247(16) 0.0007(14) 0.0111(17)
C4 0.0542(16) 0.080(2) 0.0623(17) -0.0247(16) 0.0007(14) 0.0111(17)
C4A 0.0542(16) 0.080(2) 0.0623(17) -0.0247(16) 0.0007(14) 0.0111(17)
C5 0.032(4) 0.057(6) 0.036(4) -0.006(4) 0.002(3) -0.001(4)
C6 0.021(4) 0.050(5) 0.041(4) -0.003(4) 0.006(3) 0.009(3)
C7 0.019(3) 0.039(4) 0.032(4) 0.004(3) 0.003(3) 0.002(3)
C8 0.017(3) 0.039(4) 0.038(4) 0.001(3) 0.004(3) 0.003(3)
C9 0.015(3) 0.030(4) 0.035(4) 0.004(3) -0.004(3) 0.003(3)
C10 0.016(3) 0.023(3) 0.030(3) 0.006(3) 0.001(3) 0.002(3)
C11 0.017(3) 0.025(3) 0.031(4) 0.006(3) -0.006(3) -0.004(3)
C12 0.020(3) 0.018(3) 0.028(3) 0.001(3) 0.003(3) -0.003(3)
C13 0.017(3) 0.022(3) 0.024(3) -0.002(3) 0.001(2) 0.003(3)
C14 0.013(3) 0.019(3) 0.028(3) 0.007(3) 0.002(2) 0.000(2)
C15 0.022(3) 0.019(3) 0.027(3) 0.003(3) 0.001(3) -0.001(3)
C16 0.022(3) 0.044(5) 0.034(4) -0.006(3) -0.002(3) 0.001(3)
C17 0.043(3) 0.045(4) 0.034(3) -0.005(3) -0.003(2) -0.002(3)
C17A 0.043(3) 0.045(4) 0.034(3) -0.005(3) -0.003(2) -0.002(3)
C18 0.043(3) 0.045(4) 0.034(3) -0.005(3) -0.003(2) -0.002(3)
C18A 0.043(3) 0.045(4) 0.034(3) -0.005(3) -0.003(2) -0.002(3)
C19 0.043(3) 0.045(4) 0.034(3) -0.005(3) -0.003(2) -0.002(3)
C19A 0.043(3) 0.045(4) 0.034(3) -0.005(3) -0.003(2) -0.002(3)
C20 0.043(3) 0.045(4) 0.034(3) -0.005(3) -0.003(2) -0.002(3)
C20A 0.043(3) 0.045(4) 0.034(3) -0.005(3) -0.003(2) -0.002(3)
N1 0.015(3) 0.029(3) 0.028(3) -0.002(2) 0.002(2) 0.002(2)
N2 0.015(2) 0.021(3) 0.027(3) 0.001(2) 0.000(2) -0.003(2)
N3 0.015(3) 0.025(3) 0.031(3) -0.001(2) -0.004(2) 0.001(2)
N4 0.024(3) 0.044(4) 0.026(3) 0.005(3) 0.002(2) 0.005(3)
O1 0.0542(16) 0.080(2) 0.0623(17) -0.0247(16) 0.0007(14) 0.0111(17)
O1A 0.0542(16) 0.080(2) 0.0623(17) -0.0247(16) 0.0007(14) 0.0111(17)
O2 0.0542(16) 0.080(2) 0.0623(17) -0.0247(16) 0.0007(14) 0.0111(17)
O2A 0.0542(16) 0.080(2) 0.0623(17) -0.0247(16) 0.0007(14) 0.0111(17)
O3 0.0542(16) 0.080(2) 0.0623(17) -0.0247(16) 0.0007(14) 0.0111(17)
O3A 0.0542(16) 0.080(2) 0.0623(17) -0.0247(16) 0.0007(14) 0.0111(17)
O4 0.022(2) 0.031(3) 0.030(3) 0.000(2) -0.0019(19) 0.002(2)
O5 0.024(3) 0.041(3) 0.038(3) -0.014(2) -0.005(2) -0.007(2)
O6 0.042(3) 0.039(3) 0.029(3) 0.004(2) 0.000(2) 0.003(2)
O7 0.021(2) 0.033(3) 0.045(3) 0.005(2) 0.004(2) -0.003(2)
O8 0.016(2) 0.026(3) 0.034(3) -0.007(2) -0.0004(19) -0.0013(19)
O9 0.022(2) 0.031(3) 0.052(3) -0.013(2) 0.011(2) 0.001(2)
O10 0.031(3) 0.040(3) 0.041(3) -0.004(3) 0.002(2) -0.009(2)
O11 0.016(2) 0.039(3) 0.027(2) -0.003(2) -0.0022(19) -0.003(2)
O12 0.049(4) 0.082(5) 0.028(3) 0.017(3) -0.005(3) 0.000(3)
P1 0.0542(16) 0.080(2) 0.0623(17) -0.0247(16) 0.0007(14) 0.0111(17)
P1A 0.0542(16) 0.080(2) 0.0623(17) -0.0247(16) 0.0007(14) 0.0111(17)
P2 0.0209(8) 0.0249(9) 0.0242(8) -0.0011(7) -0.0035(6) -0.0025(7)
Cu1 0.0123(5) 0.0298(6) 0.0229(5) -0.0037(4) -0.0012(4) 0.0013(4)

loop_
_atom_type_symbol
_atom_type_description
_atom_type_scat_dispersion_real
_atom_type_scat_dispersion_imag
_atom_type_scat_source
C C 0.0181 0.0091 'International Tables Vol C Tables 4.2.6.8 and 6.1.1.4'
H H 0.0000 0.0000 'International Tables Vol C Tables 4.2.6.8 and 6.1.1.4'
Cu Cu -1.9646 0.5888 'International Tables Vol C Tables 4.2.6.8 and 6.1.1.4'
N N 0.0311 0.0180 'International Tables Vol C Tables 4.2.6.8 and 6.1.1.4'
O O 0.0492 0.0322 'International Tables Vol C Tables 4.2.6.8 and 6.1.1.4'
P P 0.2955 0.4335 'International Tables Vol C Tables 4.2.6.8 and 6.1.1.4'

loop_
_geom_angle_atom_site_label_1
_geom_angle_atom_site_label_2
_geom_angle_atom_site_label_3
_geom_angle
_geom_angle_site_symmetry_3
H1AB C1 H1AA 107.2 .
H1BC C1 H1BD 107.1 .
C2 C1 H1AB 108.0 .
C2 C1 H1AA 108.0 .
C2 C1 H1BC 107.7 .
C2 C1 H1BD 107.7 .
O1 C1 H1AB 108.0 .
O1 C1 H1AA 108.0 .
O1 C1 C2 117.4(10) .
O1A C1 H1BC 107.7 .
O1A C1 H1BD 107.7 .
O1A C1 C2 118.5(11) .
C1 C2 H2A 109.5 .
C1 C2 H2B 109.5 .
C1 C2 H2C 109.5 .
H2A C2 H2B 109.5 .
H2A C2 H2C 109.5 .
H2B C2 H2C 109.5 .
H3A C3 H3B 108.3 .
C4 C3 H3A 109.9 .
C4 C3 H3B 109.9 .
O3 C3 H3A 109.9 .
O3 C3 H3B 109.9 .
O3 C3 C4 109.0(18) .
H3AA C3A H3AB 107.9 .
C4A C3A H3AA 109.2 .
C4A C3A H3AB 109.2 .
O3A C3A H3AA 109.2 .
O3A C3A H3AB 109.2 .
O3A C3A C4A 112.1(16) .
C3 C4 H4A 109.5 .
C3 C4 H4B 109.5 .
C3 C4 H4C 109.5 .
H4A C4 H4B 109.5 .
H4A C4 H4C 109.5 .
H4B C4 H4C 109.5 .
C3A C4A H4AA 109.5 .
C3A C4A H4AB 109.5 .
C3A C4A H4AC 109.5 .
H4AA C4A H4AB 109.5 .
H4AA C4A H4AC 109.5 .
H4AB C4A H4AC 109.5 .
C6 C5 C16 120.1(7) .
C6 C5 P1 120.0(7) .
C6 C5 P1A 119.5(7) .
C16 C5 P1 119.9(7) .
C16 C5 P1A 119.5(7) .
C5 C6 H6 120.4 .
C5 C6 C7 119.2(7) .
C7 C6 H6 120.4 .
C6 C7 C8 124.7(7) .
C15 C7 C6 117.1(6) .
C15 C7 C8 118.1(7) .
C7 C8 H8 119.3 .
C9 C8 C7 121.4(7) .
C9 C8 H8 119.3 .
C8 C9 H9 119.4 .
C8 C9 C10 121.3(6) .
C10 C9 H9 119.4 .
C11 C10 C9 124.0(6) .
C11 C10 C14 117.9(6) .
C14 C10 C9 118.1(6) .
C10 C11 H11 120.4 .
C12 C11 C10 119.2(6) .
C12 C11 H11 120.4 .
C11 C12 C13 118.9(6) .
C11 C12 P2 122.7(5) .
C13 C12 P2 118.4(5) .
C12 C13 H13 118.5 .
N2 C13 C12 123.1(6) .
N2 C13 H13 118.5 .
C10 C14 C15 120.5(6) .
N2 C14 C10 122.4(6) .
N2 C14 C15 117.0(6) .
C7 C15 C14 120.5(6) .
N1 C15 C7 122.6(6) .
N1 C15 C14 116.9(6) .
C5 C16 H16 119.2 .
N1 C16 C5 121.7(7) .
N1 C16 H16 119.2 .
H17A C17 H17B 107.9 .
C18 C17 H17A 109.3 .
C18 C17 H17B 109.3 .
O6 C17 H17A 109.3 .
O6 C17 H17B 109.3 .
O6 C17 C18 111.7(12) .
H17C C17A H17D 107.5 .
C18A C17A H17C 108.5 .
C18A C17A H17D 108.5 .
O5 C17A H17C 108.5 .
O5 C17A H17D 108.5 .
O5 C17A C18A 114.9(19) .
C17 C18 H18A 109.5 .
C17 C18 H18B 109.5 .
C17 C18 H18C 109.5 .
H18A C18 H18B 109.5 .
H18A C18 H18C 109.5 .
H18B C18 H18C 109.5 .
C17A C18A H18D 109.5 .
C17A C18A H18E 109.5 .
C17A C18A H18F 109.5 .
H18D C18A H18E 109.5 .
H18D C18A H18F 109.5 .
H18E C18A H18F 109.5 .
H19A C19 H19B 108.5 .
C20 C19 H19A 110.1 .
C20 C19 H19B 110.1 .
O5 C19 H19A 110.1 .
O5 C19 H19B 110.1 .
O5 C19 C20 107.8(16) .
H19C C19A H19D 108.9 .
C20A C19A H19C 110.9 .
C20A C19A H19D 110.9 .
O6 C19A H19C 110.9 .
O6 C19A H19D 110.9 .
O6 C19A C20A 104.3(13) .
C19 C20 H20A 109.5 .
C19 C20 H20B 109.5 .
C19 C20 H20C 109.5 .
H20A C20 H20B 109.5 .
H20A C20 H20C 109.5 .
H20B C20 H20C 109.5 .
C19A C20A H20D 109.5 .
C19A C20A H20E 109.5 .
C19A C20A H20F 109.5 .
H20D C20A H20E 109.5 .
H20D C20A H20F 109.5 .
H20E C20A H20F 109.5 .
C15 N1 Cu1 112.4(4) .
C16 N1 C15 119.2(6) .
C16 N1 Cu1 128.4(5) .
C13 N2 C14 118.4(6) .
C13 N2 Cu1 129.9(5) .
C14 N2 Cu1 111.6(4) .
O7 N3 O8 118.9(5) .
O9 N3 O7 123.0(6) .
O9 N3 O8 118.0(6) .
O10 N4 O11 117.7(6) .
O12 N4 O10 123.9(7) .
O12 N4 O11 118.4(7) .
C1 O1 P1 119.8(13) .
C1 O1A P1A 131.5(11) .
C3 O3 P1 125.7(15) .
C3A O3A P1A 115.2(15) .
P2 O4 Cu1 144.6(3) 3_656
C17A O5 P2 120.1(15) .
C19 O5 P2 125.5(13) .
C17 O6 P2 118.8(8) .
C19A O6 P2 131.1(11) .
N3 O8 Cu1 119.3(4) .
N4 O11 Cu1 109.6(4) .
O1 P1 C5 107.7(9) .
O2 P1 C5 109.8(9) .
O2 P1 O1 117.6(12) .
O2 P1 O3 117.1(13) .
O3 P1 C5 104.5(9) .
O3 P1 O1 98.8(10) .
O1A P1A C5 109.2(8) .
O2A P1A C5 111.4(8) .
O2A P1A O1A 110.3(10) .
O2A P1A O3A 113.7(12) .
O3A P1A C5 102.4(8) .
O3A P1A O1A 109.6(10) .
O4 P2 C12 110.9(3) .
O4 P2 O5 118.2(3) .
O4 P2 O6 112.9(3) .
O5 P2 C12 100.1(3) .
O6 P2 C12 109.8(3) .
O6 P2 O5 103.9(3) .
N1 Cu1 N2 81.9(2) .
N1 Cu1 O4 92.4(2) 3_646
N2 Cu1 O4 103.0(2) 3_646
O8 Cu1 N1 175.5(2) .
O8 Cu1 N2 94.4(2) .
O8 Cu1 O4 86.0(2) 3_646
O8 Cu1 O11 92.4(2) .
O11 Cu1 N1 91.8(2) .
O11 Cu1 N2 164.9(2) .
O11 Cu1 O4 90.9(2) 3_646

loop_
_geom_bond_atom_site_label_1
_geom_bond_atom_site_label_2
_geom_bond_distance
_geom_bond_site_symmetry_2
C1 H1AB 0.9900 .
C1 H1AA 0.9900 .
C1 H1BC 0.9900 .
C1 H1BD 0.9900 .
C1 C2 1.441(11) .
C1 O1 1.394(12) .
C1 O1A 1.434(13) .
C2 H2A 0.9800 .
C2 H2B 0.9800 .
C2 H2C 0.9800 .
C3 H3A 0.9900 .
C3 H3B 0.9900 .
C3 C4 1.463(16) .
C3 O3 1.444(14) .
C3A H3AA 0.9900 .
C3A H3AB 0.9900 .
C3A C4A 1.457(15) .
C3A O3A 1.450(14) .
C4 H4A 0.9800 .
C4 H4B 0.9800 .
C4 H4C 0.9800 .
C4A H4AA 0.9800 .
C4A H4AB 0.9800 .
C4A H4AC 0.9800 .
C5 C6 1.371(11) .
C5 C16 1.398(11) .
C5 P1 1.800(12) .
C5 P1A 1.794(11) .
C6 H6 0.9500 .
C6 C7 1.414(11) .
C7 C8 1.440(10) .
C7 C15 1.407(10) .
C8 H8 0.9500 .
C8 C9 1.340(11) .
C9 H9 0.9500 .
C9 C10 1.449(9) .
C10 C11 1.388(10) .
C10 C14 1.403(9) .
C11 H11 0.9500 .
C11 C12 1.384(9) .
C12 C13 1.400(9) .
C12 P2 1.794(7) .
C13 H13 0.9500 .
C13 N2 1.306(9) .
C14 C15 1.417(9) .
C14 N2 1.364(8) .
C15 N1 1.354(9) .
C16 H16 0.9500 .
C16 N1 1.332(9) .
C17 H17A 0.9900 .
C17 H17B 0.9900 .
C17 C18 1.481(14) .
C17 O6 1.480(12) .
C17A H17C 0.9900 .
C17A H17D 0.9900 .
C17A C18A 1.471(14) .
C17A O5 1.458(13) .
C18 H18A 0.9800 .
C18 H18B 0.9800 .
C18 H18C 0.9800 .
C18A H18D 0.9800 .
C18A H18E 0.9800 .
C18A H18F 0.9800 .
C19 H19A 0.9900 .
C19 H19B 0.9900 .
C19 C20 1.475(14) .
C19 O5 1.448(12) .
C19A H19C 0.9900 .
C19A H19D 0.9900 .
C19A C20A 1.468(15) .
C19A O6 1.435(13) .
C20 H20A 0.9800 .
C20 H20B 0.9800 .
C20 H20C 0.9800 .
C20A H20D 0.9800 .
C20A H20E 0.9800 .
C20A H20F 0.9800 .
N1 Cu1 2.018(6) .
N2 Cu1 2.025(5) .
N3 O7 1.235(7) .
N3 O8 1.295(7) .
N3 O9 1.225(7) .
N4 O10 1.240(8) .
N4 O11 1.300(8) .
N4 O12 1.211(8) .
O1 P1 1.562(13) .
O1A P1A 1.544(12) .
O2 P1 1.450(14) .
O2A P1A 1.493(13) .
O3 P1 1.557(13) .
O3A P1A 1.536(12) .
O4 P2 1.476(5) .
O4 Cu1 2.201(5) 3_656
O5 P2 1.560(5) .
O6 P2 1.558(5) .
O8 Cu1 1.966(5) .
O11 Cu1 1.991(5) .
Cu1 O4 2.201(5) 3_646

loop_
_geom_torsion_atom_site_label_1
_geom_torsion_atom_site_label_2
_geom_torsion_atom_site_label_3
_geom_torsion_atom_site_label_4
_geom_torsion
_geom_torsion_site_symmetry_1
C1 O1 P1 C5 89.6(14) .
C1 O1 P1 O2 -35.1(18) .
C1 O1 P1 O3 -162.0(13) .
C1 O1A P1A C5 -69.0(15) .
C1 O1A P1A O2A 168.2(13) .
C1 O1A P1A O3A 42.3(17) .
C2 C1 O1 P1 122.5(13) .
C2 C1 O1A P1A -124.2(13) .
C3 O3 P1 C5 -163.8(17) .
C3 O3 P1 O1 85(2) .
C3 O3 P1 O2 -42(2) .
C3A O3A P1A C5 -156.6(11) .
C3A O3A P1A O1A 87.7(15) .
C3A O3A P1A O2A -36.3(16) .
C4 C3 O3 P1 -94(2) .
C4A C3A O3A P1A -96(2) .
C5 C6 C7 C8 -179.7(8) .
C5 C6 C7 C15 1.1(12) .
C5 C16 N1 C15 1.1(12) .
C5 C16 N1 Cu1 -177.0(6) .
C6 C5 C16 N1 -3.0(14) .
C6 C5 P1 O1 -58.8(12) .
C6 C5 P1 O2 70.5(13) .
C6 C5 P1 O3 -163.2(11) .
C6 C5 P1A O1A -20.0(12) .
C6 C5 P1A O2A 102.1(11) .
C6 C5 P1A O3A -136.1(11) .
C6 C7 C8 C9 -175.6(8) .
C6 C7 C15 C14 176.0(7) .
C6 C7 C15 N1 -3.1(11) .
C7 C8 C9 C10 -2.2(12) .
C7 C15 N1 C16 2.0(11) .
C7 C15 N1 Cu1 -179.6(5) .
C8 C7 C15 C14 -3.2(11) .
C8 C7 C15 N1 177.6(7) .
C8 C9 C10 C11 178.3(7) .
C8 C9 C10 C14 0.3(11) .
C9 C10 C11 C12 179.8(7) .
C9 C10 C14 C15 0.1(10) .
C9 C10 C14 N2 178.6(6) .
C10 C11 C12 C13 3.2(10) .
C10 C11 C12 P2 -175.5(5) .
C10 C14 C15 C7 1.5(10) .
C10 C14 C15 N1 -179.3(6) .
C10 C14 N2 C13 0.2(9) .
C10 C14 N2 Cu1 177.2(5) .
C11 C10 C14 C15 -178.1(6) .
C11 C10 C14 N2 0.5(10) .
C11 C12 C13 N2 -2.6(10) .
C11 C12 P2 O4 158.3(6) .
C11 C12 P2 O5 32.8(6) .
C11 C12 P2 O6 -76.1(6) .
C12 C13 N2 C14 0.9(10) .
C12 C13 N2 Cu1 -175.5(5) .
C13 C12 P2 O4 -20.4(6) .
C13 C12 P2 O5 -146.0(5) .
C13 C12 P2 O6 105.1(6) .
C14 C10 C11 C12 -2.2(10) .
C14 C15 N1 C16 -177.1(7) .
C14 C15 N1 Cu1 1.2(8) .
C15 C7 C8 C9 3.6(12) .
C15 C14 N2 C13 178.8(6) .
C15 C14 N2 Cu1 -4.2(7) .
C16 C5 C6 C7 1.8(14) .
C16 C5 P1 O1 121.5(11) .
C16 C5 P1 O2 -109.2(12) .
C16 C5 P1 O3 17.1(14) .
C16 C5 P1A O1A 171.0(9) .
C16 C5 P1A O2A -66.9(12) .
C16 C5 P1A O3A 54.9(12) .
C17 O6 P2 C12 -99.0(10) .
C17 O6 P2 O4 25.4(10) .
C17 O6 P2 O5 154.7(9) .
C17A O5 P2 C12 -164.4(14) .
C17A O5 P2 O4 75.1(14) .
C17A O5 P2 O6 -50.9(14) .
C18 C17 O6 P2 -135.9(13) .
C18A C17A O5 P2 108(2) .
C19 O5 P2 C12 -170.2(13) .
C19 O5 P2 O4 69.3(14) .
C19 O5 P2 O6 -56.7(13) .
C19A O6 P2 C12 -109.4(12) .
C19A O6 P2 O4 15.0(13) .
C19A O6 P2 O5 144.2(12) .
C20 C19 O5 P2 118.7(16) .
C20A C19A O6 P2 -112.3(15) .
N2 C14 C15 C7 -177.1(6) .
N2 C14 C15 N1 2.1(9) .
O7 N3 O8 Cu1 12.4(7) .
O9 N3 O8 Cu1 -165.5(5) .
O10 N4 O11 Cu1 -0.2(7) .
O12 N4 O11 Cu1 -178.7(6) .
P1 C5 C6 C7 -177.9(8) .
P1 C5 C16 N1 176.7(7) .
P1A C5 C6 C7 -167.1(7) .
P1A C5 C16 N1 165.9(7) .
P2 C12 C13 N2 176.2(5) .
Cu1 O4 P2 C12 -135.8(5) 3_656
Cu1 O4 P2 O5 -21.1(7) 3_656
Cu1 O4 P2 O6 100.4(5) 3_656
